data_7021991
loop_
_publ_author_name
'Al-Harbi, Ahmed'
'Rong, Yi'
'Parkin, Gerard'

_publ_section_title
;
 Synthesis and structural characterization of tris(2-pyridonyl)methyl
 complexes of zinc and thallium: a new class of metallacarbatranes and a
 monovalent thallium alkyl compound.
;
_journal_issue 39
_journal_name_full 'Dalton transactions (Cambridge, England : 2003)'
_journal_page_first 14053
_journal_page_last 14057
_journal_paper_doi 10.1039/c3dt52163j
_journal_volume 42
_journal_year 2013
_chemical_formula_sum 'C42 H57 Cl8 N3 O4 Zn'
_chemical_formula_weight 1016.88
_chemical_name_systematic
; 
 ? 
;
_space_group_IT_number 14
_symmetry_cell_setting monoclinic
_symmetry_space_group_name_Hall '-P 2yn'
_symmetry_space_group_name_H-M 'P 1 21/n 1'
_atom_sites_solution_hydrogens geom
_atom_sites_solution_primary direct
_atom_sites_solution_secondary difmap
_audit_creation_method SHELXL-97
_cell_angle_alpha 90.00
_cell_angle_beta 93.703(2)
_cell_angle_gamma 90.00
_cell_formula_units_Z 4
_cell_length_a 14.5805(16)
_cell_length_b 14.0968(15)
_cell_length_c 24.168(3)
_cell_measurement_reflns_used 9975
_cell_measurement_temperature 150(2)
_cell_measurement_theta_max 30.55
_cell_measurement_theta_min 2.22
_cell_volume 4957.1(10)
_computing_cell_refinement 'Bruker SAINT'
_computing_data_collection 'Bruker APEX2'
_computing_data_reduction 'Bruker SAINT'
_computing_molecular_graphics 'Bruker SHELXTL'
_computing_publication_material 'Bruker SHELXTL'
_computing_structure_refinement 'SHELXL-97 (Sheldrick, 2008)'
_computing_structure_solution 'SHELXS-97 (Sheldrick, 2008)'
_diffrn_ambient_temperature 150(2)
_diffrn_measured_fraction_theta_full 1.000
_diffrn_measured_fraction_theta_max 1.000
_diffrn_measurement_device_type 'Bruker APEX-II CCD'
_diffrn_measurement_method '\f and \w scans'
_diffrn_radiation_monochromator graphite
_diffrn_radiation_source 'fine-focus sealed tube'
_diffrn_radiation_type MoK\a
_diffrn_radiation_wavelength 0.71073
_diffrn_reflns_av_R_equivalents 0.1209
_diffrn_reflns_av_sigmaI/netI 0.1037
_diffrn_reflns_limit_h_max 17
_diffrn_reflns_limit_h_min -16
_diffrn_reflns_limit_k_max 16
_diffrn_reflns_limit_k_min -16
_diffrn_reflns_limit_l_max 28
_diffrn_reflns_limit_l_min -28
_diffrn_reflns_number 43118
_diffrn_reflns_theta_full 24.71
_diffrn_reflns_theta_max 24.71
_diffrn_reflns_theta_min 1.59
_exptl_absorpt_coefficient_mu 0.968
_exptl_absorpt_correction_T_max 0.9532
_exptl_absorpt_correction_T_min 0.5944
_exptl_absorpt_correction_type empirical
_exptl_absorpt_process_details sadabs
_exptl_crystal_colour Colorless
_exptl_crystal_density_diffrn 1.363
_exptl_crystal_density_method 'not measured'
_exptl_crystal_description Plate
_exptl_crystal_F_000 2112
_exptl_crystal_size_max 0.60
_exptl_crystal_size_mid 0.05
_exptl_crystal_size_min 0.05
_refine_diff_density_max 1.003
_refine_diff_density_min -0.820
_refine_diff_density_rms 0.096
_refine_ls_extinction_method none
_refine_ls_goodness_of_fit_ref 1.133
_refine_ls_hydrogen_treatment constr
_refine_ls_matrix_type full
_refine_ls_number_parameters 535
_refine_ls_number_reflns 8462
_refine_ls_number_restraints 0
_refine_ls_restrained_S_all 1.133
_refine_ls_R_factor_all 0.1269
_refine_ls_R_factor_gt 0.0690
_refine_ls_shift/su_max 0.000
_refine_ls_shift/su_mean 0.000
_refine_ls_structure_factor_coef Fsqd
_refine_ls_weighting_details 'calc w=1/[\s^2^(Fo^2^)+(0.0719P)^2^+0.0000P] where P=(Fo^2^+2Fc^2^)/3'
_refine_ls_weighting_scheme calc
_refine_ls_wR_factor_gt 0.1524
_refine_ls_wR_factor_ref 0.1723
_reflns_number_gt 5206
_reflns_number_total 8462
_reflns_threshold_expression >2sigma(I)
_cod_data_source_file c3dt52163j.txt
_cod_data_source_block o3znophs10
_cod_depositor_comments
;
The following automatic conversions were performed:

'_symmetry_cell_setting' value 'Monoclinic' changed to 'monoclinic'
according to /home/saulius/struct/CIF-dictionaries/cif_core.dic
dictionary named 'cif_core.dic' version 2.4.2 from
2011-04-26.

'_exptl_absorpt_correction_type' value 'Empirical'
changed to 'empirical' according to
/home/saulius/struct/CIF-dictionaries/cif_core.dic dictionary named
'cif_core.dic' version 2.4.2 from 2011-04-26.

Automatic conversion script
Id: cif_fix_values 1891 2012-01-12 08:04:46Z andrius 
;
_cod_original_cell_volume 4957.2(9)
_cod_original_sg_symbol_H-M P2(1)/n
_cod_database_code 7021991

loop_
_symmetry_equiv_pos_as_xyz
'x, y, z'
'-x+1/2, y+1/2, -z+1/2'
'-x, -y, -z'
'x-1/2, -y-1/2, z-1/2'

loop_
_atom_site_label
_atom_site_type_symbol
_atom_site_fract_x
_atom_site_fract_y
_atom_site_fract_z
_atom_site_U_iso_or_equiv
_atom_site_adp_type
_atom_site_occupancy
_atom_site_symmetry_multiplicity
_atom_site_calc_flag
_atom_site_refinement_flags
Zn Zn 0.28572(4) 0.72101(4) 0.18177(2) 0.02136(19) Uani 1 1 d .
O1 O 0.1399(2) 0.7136(2) 0.15907(14) 0.0246(8) Uani 1 1 d .
O2 O 0.3929(2) 0.6235(2) 0.16686(14) 0.0268(9) Uani 1 1 d .
O3 O 0.3044(2) 0.7744(2) 0.26239(14) 0.0259(9) Uani 1 1 d .
O4 O 0.3129(2) 0.8158(2) 0.12999(14) 0.0262(9) Uani 1 1 d .
N1 N 0.1625(3) 0.5657(3) 0.19647(16) 0.0191(10) Uani 1 1 d .
N2 N 0.3198(3) 0.5380(3) 0.23241(16) 0.0167(9) Uani 1 1 d .
N3 N 0.2206(3) 0.6416(3) 0.28074(16) 0.0182(10) Uani 1 1 d .
C1 C 0.2443(3) 0.6050(3) 0.22649(19) 0.0172(11) Uani 1 1 d .
C11 C 0.1122(3) 0.6290(3) 0.1626(2) 0.0210(12) Uani 1 1 d .
C12 C 0.0320(4) 0.5940(4) 0.1336(2) 0.0231(12) Uani 1 1 d .
H12A H -0.0045 0.6368 0.1112 0.028 Uiso 1 1 calc R
C13 C 0.0045(3) 0.5023(4) 0.1363(2) 0.0225(12) Uani 1 1 d .
C14 C -0.0827(4) 0.4649(4) 0.1054(2) 0.0288(13) Uani 1 1 d .
C15 C -0.0558(4) 0.3866(4) 0.0660(2) 0.0415(16) Uani 1 1 d .
H15A H -0.1111 0.3614 0.0460 0.062 Uiso 1 1 calc R
H15B H -0.0245 0.3355 0.0873 0.062 Uiso 1 1 calc R
H15C H -0.0144 0.4126 0.0394 0.062 Uiso 1 1 calc R
C16 C -0.1448(4) 0.4231(5) 0.1474(3) 0.0503(18) Uani 1 1 d .
H16A H -0.2003 0.3970 0.1280 0.075 Uiso 1 1 calc R
H16B H -0.1621 0.4728 0.1731 0.075 Uiso 1 1 calc R
H16C H -0.1120 0.3725 0.1683 0.075 Uiso 1 1 calc R
C17 C -0.1347(4) 0.5416(4) 0.0725(2) 0.0387(15) Uani 1 1 d .
H17A H -0.1898 0.5141 0.0534 0.058 Uiso 1 1 calc R
H17B H -0.0952 0.5684 0.0452 0.058 Uiso 1 1 calc R
H17C H -0.1527 0.5917 0.0977 0.058 Uiso 1 1 calc R
C18 C 0.0613(4) 0.4412(4) 0.1700(2) 0.0233(13) Uani 1 1 d .
H18A H 0.0455 0.3760 0.1724 0.028 Uiso 1 1 calc R
C19 C 0.1358(3) 0.4727(3) 0.1980(2) 0.0209(12) Uani 1 1 d .
H19A H 0.1722 0.4293 0.2200 0.025 Uiso 1 1 calc R
C21 C 0.3936(3) 0.5542(4) 0.1992(2) 0.0200(12) Uani 1 1 d .
C22 C 0.4676(4) 0.4891(4) 0.2040(2) 0.0230(13) Uani 1 1 d .
H22A H 0.5163 0.4969 0.1801 0.028 Uiso 1 1 calc R
C23 C 0.4729(3) 0.4158(3) 0.2409(2) 0.0196(12) Uani 1 1 d .
C24 C 0.5530(4) 0.3477(4) 0.2466(2) 0.0253(13) Uani 1 1 d .
C25 C 0.6283(4) 0.3720(4) 0.2082(2) 0.0376(15) Uani 1 1 d .
H25A H 0.6510 0.4363 0.2163 0.056 Uiso 1 1 calc R
H25B H 0.6034 0.3689 0.1696 0.056 Uiso 1 1 calc R
H25C H 0.6789 0.3266 0.2139 0.056 Uiso 1 1 calc R
C26 C 0.5158(4) 0.2486(4) 0.2317(3) 0.0373(15) Uani 1 1 d .
H26A H 0.4947 0.2469 0.1924 0.056 Uiso 1 1 calc R
H26B H 0.4643 0.2339 0.2544 0.056 Uiso 1 1 calc R
H26C H 0.5646 0.2015 0.2388 0.056 Uiso 1 1 calc R
C27 C 0.5919(4) 0.3469(4) 0.3065(2) 0.0400(16) Uani 1 1 d .
H27A H 0.6146 0.4103 0.3168 0.060 Uiso 1 1 calc R
H27B H 0.6426 0.3013 0.3107 0.060 Uiso 1 1 calc R
H27C H 0.5436 0.3286 0.3308 0.060 Uiso 1 1 calc R
C28 C 0.3984(3) 0.4061(3) 0.2754(2) 0.0207(12) Uani 1 1 d .
H28A H 0.3996 0.3567 0.3022 0.025 Uiso 1 1 calc R
C29 C 0.3257(4) 0.4661(3) 0.2708(2) 0.0213(12) Uani 1 1 d .
H29A H 0.2772 0.4580 0.2948 0.026 Uiso 1 1 calc R
C31 C 0.2560(3) 0.7312(4) 0.2950(2) 0.0213(12) Uani 1 1 d .
C32 C 0.2339(4) 0.7663(3) 0.3471(2) 0.0226(12) Uani 1 1 d .
H32A H 0.2579 0.8264 0.3584 0.027 Uiso 1 1 calc R
C33 C 0.1810(3) 0.7200(4) 0.3821(2) 0.0228(12) Uani 1 1 d .
C34 C 0.1611(4) 0.7635(4) 0.4382(2) 0.0307(14) Uani 1 1 d .
C35 C 0.0996(5) 0.7017(5) 0.4706(3) 0.0513(19) Uani 1 1 d .
H35A H 0.1288 0.6397 0.4772 0.077 Uiso 1 1 calc R
H35B H 0.0405 0.6931 0.4495 0.077 Uiso 1 1 calc R
H35C H 0.0895 0.7319 0.5062 0.077 Uiso 1 1 calc R
C36 C 0.1103(5) 0.8581(4) 0.4274(3) 0.057(2) Uani 1 1 d .
H36A H 0.0929 0.8848 0.4627 0.085 Uiso 1 1 calc R
H36B H 0.0549 0.8472 0.4031 0.085 Uiso 1 1 calc R
H36C H 0.1508 0.9027 0.4096 0.085 Uiso 1 1 calc R
C37 C 0.2499(5) 0.7798(6) 0.4719(3) 0.064(2) Uani 1 1 d .
H37A H 0.2834 0.7197 0.4763 0.096 Uiso 1 1 calc R
H37B H 0.2369 0.8044 0.5085 0.096 Uiso 1 1 calc R
H37C H 0.2872 0.8258 0.4530 0.096 Uiso 1 1 calc R
C38 C 0.1456(4) 0.6311(4) 0.3643(2) 0.0241(13) Uani 1 1 d .
H38A H 0.1077 0.5959 0.3874 0.029 Uiso 1 1 calc R
C39 C 0.1654(3) 0.5964(3) 0.3150(2) 0.0193(12) Uani 1 1 d .
H39A H 0.1395 0.5372 0.3035 0.023 Uiso 1 1 calc R
C40 C 0.3939(4) 0.8593(3) 0.1316(2) 0.0210(12) Uani 1 1 d .
C41 C 0.4272(4) 0.8969(4) 0.0834(2) 0.0273(13) Uani 1 1 d .
H41A H 0.3922 0.8889 0.0492 0.033 Uiso 1 1 calc R
C42 C 0.5095(4) 0.9453(4) 0.0841(2) 0.0258(13) Uani 1 1 d .
H42A H 0.5292 0.9705 0.0504 0.031 Uiso 1 1 calc R
C43 C 0.5646(4) 0.9581(4) 0.1328(2) 0.0226(12) Uani 1 1 d .
C44 C 0.6555(4) 1.0122(4) 0.1318(2) 0.0286(14) Uani 1 1 d .
C45 C 0.7218(4) 0.9576(4) 0.0962(2) 0.0401(16) Uani 1 1 d .
H45A H 0.7306 0.8932 0.1109 0.060 Uiso 1 1 calc R
H45B H 0.7811 0.9905 0.0972 0.060 Uiso 1 1 calc R
H45C H 0.6957 0.9544 0.0578 0.060 Uiso 1 1 calc R
C46 C 0.6401(4) 1.1118(4) 0.1072(2) 0.0373(15) Uani 1 1 d .
H46A H 0.5958 1.1462 0.1286 0.056 Uiso 1 1 calc R
H46B H 0.6160 1.1065 0.0686 0.056 Uiso 1 1 calc R
H46C H 0.6985 1.1464 0.1089 0.056 Uiso 1 1 calc R
C47 C 0.7012(4) 1.0248(4) 0.1896(2) 0.0379(15) Uani 1 1 d .
H47A H 0.6586 1.0568 0.2133 0.057 Uiso 1 1 calc R
H47B H 0.7569 1.0632 0.1876 0.057 Uiso 1 1 calc R
H47C H 0.7175 0.9625 0.2054 0.057 Uiso 1 1 calc R
C48 C 0.5321(4) 0.9193(4) 0.1801(2) 0.0275(13) Uani 1 1 d .
H48A H 0.5677 0.9262 0.2142 0.033 Uiso 1 1 calc R
C49 C 0.4497(4) 0.8705(4) 0.1797(2) 0.0248(13) Uani 1 1 d .
H49A H 0.4309 0.8440 0.2134 0.030 Uiso 1 1 calc R
C50 C -0.1551(4) 0.8602(5) 0.5417(2) 0.0449(17) Uani 1 1 d .
H50A H -0.1026 0.8918 0.5622 0.054 Uiso 1 1 calc R
H50B H -0.1563 0.7933 0.5540 0.054 Uiso 1 1 calc R
C60 C 0.4985(6) 0.5809(7) 0.3859(3) 0.093(3) Uani 1 1 d .
H60A H 0.5159 0.5138 0.3808 0.112 Uiso 1 1 calc R
H60B H 0.5361 0.6058 0.4183 0.112 Uiso 1 1 calc R
C70 C 0.9049(4) 1.1950(4) 0.3608(3) 0.0439(17) Uani 1 1 d .
H70A H 0.8961 1.2555 0.3806 0.053 Uiso 1 1 calc R
H70B H 0.9682 1.1944 0.3483 0.053 Uiso 1 1 calc R
C80 C 0.8691(5) 1.1680(6) -0.0516(3) 0.069(2) Uani 1 1 d .
H80A H 0.8529 1.2323 -0.0655 0.083 Uiso 1 1 calc R
H80B H 0.8480 1.1218 -0.0805 0.083 Uiso 1 1 calc R
Cl1 Cl -0.25767(11) 0.91608(12) 0.55786(6) 0.0493(5) Uani 1 1 d .
Cl2 Cl -0.13915(14) 0.86399(17) 0.47116(7) 0.0740(6) Uani 1 1 d .
Cl3 Cl 0.38501(17) 0.5862(2) 0.39965(11) 0.1247(12) Uani 1 1 d .
Cl4 Cl 0.5237(2) 0.64527(18) 0.32700(11) 0.1253(11) Uani 1 1 d .
Cl5 Cl 0.89183(13) 1.09994(12) 0.40681(7) 0.0593(5) Uani 1 1 d .
Cl6 Cl 0.82664(16) 1.18876(17) 0.30315(10) 0.0877(7) Uani 1 1 d .
Cl7 Cl 0.81294(14) 1.14660(19) 0.00726(8) 0.0891(8) Uani 1 1 d .
Cl8 Cl 0.98887(13) 1.15985(17) -0.04030(8) 0.0778(7) Uani 1 1 d .

loop_
_atom_site_aniso_label
_atom_site_aniso_U_11
_atom_site_aniso_U_22
_atom_site_aniso_U_33
_atom_site_aniso_U_23
_atom_site_aniso_U_13
_atom_site_aniso_U_12
Zn 0.0254(4) 0.0112(3) 0.0275(4) 0.0014(3) 0.0016(3) -0.0017(3)
O1 0.030(2) 0.0091(18) 0.035(2) 0.0011(16) -0.0019(17) -0.0003(17)
O2 0.033(2) 0.020(2) 0.028(2) 0.0099(17) 0.0055(17) 0.0071(18)
O3 0.031(2) 0.0171(19) 0.030(2) 0.0030(17) 0.0069(17) -0.0083(18)
O4 0.024(2) 0.0176(19) 0.036(2) 0.0082(17) -0.0016(17) -0.0043(17)
N1 0.022(3) 0.010(2) 0.025(2) 0.0026(19) 0.0009(19) -0.0022(19)
N2 0.017(2) 0.009(2) 0.024(2) -0.0019(18) 0.0019(18) -0.0006(19)
N3 0.017(2) 0.011(2) 0.026(2) -0.0004(19) 0.0013(19) -0.0033(19)
C1 0.020(3) 0.012(3) 0.020(3) -0.003(2) 0.000(2) -0.001(2)
C11 0.019(3) 0.016(3) 0.028(3) 0.002(2) 0.002(2) 0.003(2)
C12 0.024(3) 0.020(3) 0.025(3) 0.001(2) -0.001(2) 0.004(3)
C13 0.020(3) 0.022(3) 0.025(3) -0.003(2) 0.003(2) -0.002(2)
C14 0.028(3) 0.028(3) 0.030(3) -0.001(3) -0.004(3) -0.007(3)
C15 0.045(4) 0.038(4) 0.040(4) -0.012(3) -0.017(3) 0.003(3)
C16 0.033(4) 0.061(5) 0.056(4) 0.009(4) -0.003(3) -0.019(4)
C17 0.027(4) 0.041(4) 0.047(4) 0.000(3) -0.009(3) -0.001(3)
C18 0.025(3) 0.014(3) 0.030(3) 0.000(2) -0.003(3) -0.001(2)
C19 0.023(3) 0.012(3) 0.028(3) 0.000(2) -0.001(2) 0.003(2)
C21 0.019(3) 0.017(3) 0.024(3) -0.002(2) 0.000(2) 0.001(2)
C22 0.023(3) 0.022(3) 0.024(3) -0.005(2) 0.002(2) -0.003(3)
C23 0.019(3) 0.014(3) 0.025(3) -0.003(2) -0.002(2) -0.004(2)
C24 0.019(3) 0.019(3) 0.038(3) -0.005(3) 0.001(3) 0.002(2)
C25 0.027(4) 0.032(3) 0.055(4) 0.003(3) 0.006(3) 0.007(3)
C26 0.035(4) 0.021(3) 0.057(4) -0.004(3) 0.010(3) 0.006(3)
C27 0.043(4) 0.038(4) 0.038(4) 0.002(3) -0.004(3) 0.011(3)
C28 0.020(3) 0.013(3) 0.029(3) 0.002(2) -0.004(2) -0.003(2)
C29 0.027(3) 0.016(3) 0.020(3) -0.001(2) 0.000(2) -0.008(3)
C31 0.021(3) 0.015(3) 0.027(3) 0.000(2) -0.002(2) 0.000(3)
C32 0.033(3) 0.012(3) 0.022(3) -0.005(2) 0.002(2) -0.006(3)
C33 0.020(3) 0.018(3) 0.031(3) 0.000(3) -0.002(2) -0.004(3)
C34 0.039(4) 0.030(3) 0.024(3) -0.009(3) 0.002(3) -0.004(3)
C35 0.070(5) 0.050(4) 0.035(4) -0.006(3) 0.016(3) -0.017(4)
C36 0.093(6) 0.038(4) 0.041(4) -0.004(3) 0.019(4) 0.019(4)
C37 0.056(5) 0.096(6) 0.039(4) -0.031(4) 0.000(3) -0.003(5)
C38 0.023(3) 0.022(3) 0.027(3) 0.006(2) 0.003(2) -0.004(3)
C39 0.016(3) 0.014(3) 0.028(3) 0.001(2) 0.002(2) 0.001(2)
C40 0.024(3) 0.009(3) 0.030(3) 0.004(2) 0.002(2) 0.006(2)
C41 0.035(4) 0.019(3) 0.028(3) 0.000(2) 0.002(3) -0.001(3)
C42 0.035(4) 0.019(3) 0.024(3) 0.003(2) 0.007(3) 0.001(3)
C43 0.023(3) 0.019(3) 0.026(3) -0.003(2) 0.002(2) 0.004(2)
C44 0.028(3) 0.025(3) 0.033(3) 0.002(3) 0.004(3) 0.002(3)
C45 0.029(4) 0.045(4) 0.047(4) -0.005(3) 0.007(3) 0.003(3)
C46 0.035(4) 0.027(3) 0.050(4) 0.004(3) 0.003(3) -0.008(3)
C47 0.027(4) 0.041(4) 0.046(4) -0.002(3) -0.002(3) -0.006(3)
C48 0.032(4) 0.024(3) 0.026(3) 0.001(3) -0.004(3) 0.002(3)
C49 0.032(3) 0.021(3) 0.022(3) 0.006(2) 0.007(3) 0.002(3)
C50 0.039(4) 0.057(4) 0.038(4) 0.011(3) -0.001(3) -0.003(3)
C60 0.095(7) 0.098(7) 0.081(6) -0.013(5) -0.036(5) 0.039(6)
C70 0.040(4) 0.035(4) 0.057(4) -0.008(3) 0.004(3) -0.001(3)
C80 0.047(5) 0.102(7) 0.057(5) 0.039(5) 0.007(4) 0.014(5)
Cl1 0.0477(11) 0.0559(11) 0.0443(10) 0.0076(8) 0.0040(8) 0.0069(9)
Cl2 0.0695(14) 0.1113(17) 0.0424(11) 0.0105(11) 0.0122(9) 0.0267(13)
Cl3 0.0838(18) 0.186(3) 0.0995(19) -0.0688(19) -0.0325(14) 0.073(2)
Cl4 0.198(3) 0.0707(17) 0.103(2) -0.0246(15) -0.024(2) -0.0026(18)
Cl5 0.0748(14) 0.0466(11) 0.0600(11) -0.0070(9) 0.0312(10) -0.0129(10)
Cl6 0.0755(16) 0.0824(16) 0.1003(17) -0.0088(13) -0.0316(13) 0.0095(13)
Cl7 0.0615(14) 0.148(2) 0.0577(13) 0.0388(14) 0.0042(10) -0.0082(14)
Cl8 0.0494(13) 0.1144(19) 0.0694(14) 0.0209(13) 0.0025(10) 0.0055(12)

loop_
_atom_type_symbol
_atom_type_description
_atom_type_scat_dispersion_real
_atom_type_scat_dispersion_imag
_atom_type_scat_source
C C 0.0033 0.0016 'International Tables Vol C Tables 4.2.6.8 and 6.1.1.4'
H H 0.0000 0.0000 'International Tables Vol C Tables 4.2.6.8 and 6.1.1.4'
N N 0.0061 0.0033 'International Tables Vol C Tables 4.2.6.8 and 6.1.1.4'
O O 0.0106 0.0060 'International Tables Vol C Tables 4.2.6.8 and 6.1.1.4'
Zn Zn 0.2839 1.4301 'International Tables Vol C Tables 4.2.6.8 and 6.1.1.4'
Cl Cl 0.1484 0.1585 'International Tables Vol C Tables 4.2.6.8 and 6.1.1.4'

loop_
_geom_angle_atom_site_label_1
_geom_angle_atom_site_label_2
_geom_angle_atom_site_label_3
_geom_angle
O4 Zn C1 169.78(17)
O4 Zn O3 110.02(14)
C1 Zn O3 79.79(16)
O4 Zn O2 99.03(14)
C1 Zn O2 79.63(16)
O3 Zn O2 109.73(14)
O4 Zn O1 96.36(14)
C1 Zn O1 77.26(16)
O3 Zn O1 108.69(13)
O2 Zn O1 130.20(13)
C11 O1 Zn 109.9(3)
C21 O2 Zn 112.0(3)
C31 O3 Zn 111.6(3)
C40 O4 Zn 122.1(3)
C19 N1 C11 119.5(4)
C19 N1 C1 124.9(4)
C11 N1 C1 115.5(4)
C29 N2 C21 119.3(4)
C29 N2 C1 124.1(4)
C21 N2 C1 116.3(4)
C39 N3 C31 119.9(4)
C39 N3 C1 124.4(4)
C31 N3 C1 115.6(4)
N2 C1 N1 113.1(4)
N2 C1 N3 111.2(4)
N1 C1 N3 110.0(4)
N2 C1 Zn 108.7(3)
N1 C1 Zn 107.2(3)
N3 C1 Zn 106.4(3)
O1 C11 N1 119.2(4)
O1 C11 C12 123.6(5)
N1 C11 C12 117.2(4)
C13 C12 C11 123.1(5)
C12 C13 C18 116.3(5)
C12 C13 C14 123.1(5)
C18 C13 C14 120.6(5)
C17 C14 C16 109.1(5)
C17 C14 C15 109.2(5)
C16 C14 C15 109.0(5)
C17 C14 C13 112.5(4)
C16 C14 C13 108.7(4)
C15 C14 C13 108.4(5)
C19 C18 C13 121.5(5)
C18 C19 N1 122.3(5)
O2 C21 N2 120.6(4)
O2 C21 C22 122.2(5)
N2 C21 C22 117.2(4)
C23 C22 C21 123.8(5)
C22 C23 C28 116.3(5)
C22 C23 C24 123.5(5)
C28 C23 C24 120.1(4)
C23 C24 C25 112.6(4)
C23 C24 C27 109.2(4)
C25 C24 C27 110.1(5)
C23 C24 C26 107.3(4)
C25 C24 C26 108.7(5)
C27 C24 C26 108.7(5)
C29 C28 C23 121.1(5)
C28 C29 N2 122.0(5)
O3 C31 N3 119.9(4)
O3 C31 C32 124.3(5)
N3 C31 C32 115.8(5)
C33 C32 C31 124.3(5)
C32 C33 C38 116.8(5)
C32 C33 C34 120.6(5)
C38 C33 C34 122.6(5)
C37 C34 C35 109.1(5)
C37 C34 C33 109.6(5)
C35 C34 C33 112.4(5)
C37 C34 C36 110.4(5)
C35 C34 C36 107.1(5)
C33 C34 C36 108.3(4)
C39 C38 C33 120.0(5)
C38 C39 N3 123.1(5)
O4 C40 C49 123.2(5)
O4 C40 C41 120.5(5)
C49 C40 C41 116.2(5)
C42 C41 C40 121.8(5)
C41 C42 C43 121.9(5)
C48 C43 C42 116.0(5)
C48 C43 C44 123.7(5)
C42 C43 C44 120.3(5)
C47 C44 C43 111.9(4)
C47 C44 C46 107.1(5)
C43 C44 C46 110.8(4)
C47 C44 C45 108.6(5)
C43 C44 C45 109.6(4)
C46 C44 C45 108.8(5)
C43 C48 C49 122.5(5)
C48 C49 C40 121.5(5)
Cl2 C50 Cl1 112.0(3)
Cl3 C60 Cl4 113.1(5)
Cl6 C70 Cl5 112.0(3)
Cl7 C80 Cl8 112.6(4)

loop_
_geom_bond_atom_site_label_1
_geom_bond_atom_site_label_2
_geom_bond_distance
Zn O4 1.890(3)
Zn C1 2.071(5)
Zn O3 2.090(3)
Zn O2 2.129(3)
Zn O1 2.164(3)
O1 C11 1.263(6)
O2 C21 1.251(6)
O3 C31 1.250(6)
O4 C40 1.330(6)
N1 C19 1.369(6)
N1 C11 1.387(6)
N1 C1 1.465(6)
N2 C29 1.373(6)
N2 C21 1.401(6)
N2 C1 1.450(6)
N3 C39 1.351(6)
N3 C31 1.400(6)
N3 C1 1.471(6)
C11 C12 1.414(7)
C12 C13 1.357(7)
C13 C18 1.415(7)
C13 C14 1.526(7)
C14 C17 1.516(7)
C14 C16 1.522(8)
C14 C15 1.526(8)
C18 C19 1.320(7)
C21 C22 1.415(7)
C22 C23 1.364(7)
C23 C28 1.418(7)
C23 C24 1.512(7)
C24 C25 1.522(7)
C24 C27 1.522(7)
C24 C26 1.533(7)
C28 C29 1.356(7)
C31 C32 1.409(7)
C32 C33 1.350(7)
C33 C38 1.412(7)
C33 C34 1.533(7)
C34 C37 1.502(8)
C34 C35 1.505(8)
C34 C36 1.539(8)
C38 C39 1.337(7)
C40 C49 1.386(7)
C40 C41 1.394(7)
C41 C42 1.380(7)
C42 C43 1.393(7)
C43 C48 1.378(7)
C43 C44 1.531(7)
C44 C47 1.519(7)
C44 C46 1.536(7)
C44 C45 1.541(7)
C48 C49 1.385(7)
C50 Cl2 1.736(6)
C50 Cl1 1.756(6)
C60 Cl3 1.710(9)
C60 Cl4 1.747(10)
C70 Cl6 1.746(6)
C70 Cl5 1.759(6)
C80 Cl7 1.713(7)
C80 Cl8 1.754(7)
